data_7210156
loop_
_publ_author_name
'Mukherjee, Arijit'
'Tothadi, Srinu'
'Chakraborty, Shaunak'
'Ganguly, Somnath'
'Desiraju, Gautam R.'

_publ_section_title
;
 Synthon identification in co-crystals and polymorphs with IR
 spectroscopy. Primary amides as a case study
;
_journal_issue 23
_journal_name_full CrystEngComm
_journal_page_first 4640
_journal_paper_doi 10.1039/c3ce40286j
_journal_volume 15
_journal_year 2013
_chemical_formula_sum 'C7 H5 F2 N O'
_chemical_formula_weight 157.08
_chemical_name_common 2,6-Difluorobenzamide
_chemical_name_systematic
;
?
;
_space_group_IT_number 14
_symmetry_cell_setting monoclinic
_symmetry_space_group_name_Hall '-P 2ybc'
_symmetry_space_group_name_H-M 'P 1 21/c 1'
_atom_sites_solution_hydrogens geom
_atom_sites_solution_primary direct
_atom_sites_solution_secondary difmap
_audit_creation_method SHELXL-97
_cell_angle_alpha 90.00
_cell_angle_beta 112.482(11)
_cell_angle_gamma 90.00
_cell_formula_units_Z 4
_cell_length_a 5.1396(15)
_cell_length_b 12.118(4)
_cell_length_c 11.792(3)
_cell_measurement_reflns_used 6286
_cell_measurement_temperature 150(2)
_cell_measurement_theta_max 27.6
_cell_measurement_theta_min 3.4
_cell_volume 678.6(3)
_computing_cell_refinement
;
CrystalClear-SM Expert 2.0 r4 (Rigaku, 2009)
;
_computing_data_collection
;
CrystalClear-SM Expert 2.0 r4 (Rigaku, 2009)
;
_computing_data_reduction
;
CrystalClear-SM Expert 2.0 r4 (Rigaku, 2009)
;
_computing_structure_refinement 'SHELXL-97 (Sheldrick, 2008)'
_computing_structure_solution 'SHELXL-97 (Sheldrick, 2008)'
_diffrn_ambient_temperature 150(2)
_diffrn_measured_fraction_theta_full 0.999
_diffrn_measured_fraction_theta_max 0.999
_diffrn_measurement_device
;
XtaLABmini: Fixed Chi 2 circle
;
_diffrn_measurement_device_type
;
Rigaku Mercury375R (2x2 bin mode)
;
_diffrn_measurement_method 'profile data from \w-scans'
_diffrn_radiation_monochromator graphite
_diffrn_radiation_source 'fine-focus sealed tube'
_diffrn_radiation_type MoK\a
_diffrn_radiation_wavelength 0.71073
_diffrn_reflns_av_R_equivalents 0.0259
_diffrn_reflns_av_sigmaI/netI 0.0190
_diffrn_reflns_limit_h_max 6
_diffrn_reflns_limit_h_min -6
_diffrn_reflns_limit_k_max 15
_diffrn_reflns_limit_k_min -15
_diffrn_reflns_limit_l_max 15
_diffrn_reflns_limit_l_min -15
_diffrn_reflns_number 6733
_diffrn_reflns_theta_full 27.48
_diffrn_reflns_theta_max 27.48
_diffrn_reflns_theta_min 3.36
_exptl_absorpt_coefficient_mu 0.141
_exptl_absorpt_correction_T_max 0.9724
_exptl_absorpt_correction_T_min 0.9590
_exptl_absorpt_correction_type multi-scan
_exptl_absorpt_process_details 'Jacobson, R. (1998) Private communication'
_exptl_crystal_colour Colorless
_exptl_crystal_density_diffrn 1.537
_exptl_crystal_density_method 'not measured'
_exptl_crystal_description block
_exptl_crystal_F_000 320
_exptl_crystal_size_max 0.30
_exptl_crystal_size_mid 0.30
_exptl_crystal_size_min 0.20
_refine_diff_density_max 0.334
_refine_diff_density_min -0.195
_refine_diff_density_rms 0.043
_refine_ls_extinction_method none
_refine_ls_goodness_of_fit_ref 1.055
_refine_ls_hydrogen_treatment mixed
_refine_ls_matrix_type full
_refine_ls_number_parameters 108
_refine_ls_number_reflns 1555
_refine_ls_number_restraints 0
_refine_ls_restrained_S_all 1.055
_refine_ls_R_factor_all 0.0393
_refine_ls_R_factor_gt 0.0355
_refine_ls_shift/su_max 0.001
_refine_ls_shift/su_mean 0.000
_refine_ls_structure_factor_coef Fsqd
_refine_ls_weighting_details 'calc w=1/[\s^2^(Fo^2^)+(0.0450P)^2^+0.2355P] where P=(Fo^2^+2Fc^2^)/3'
_refine_ls_weighting_scheme calc
_refine_ls_wR_factor_gt 0.0909
_refine_ls_wR_factor_ref 0.0934
_reflns_number_gt 1401
_reflns_number_total 1555
_reflns_threshold_expression >2\s(I)
_cod_data_source_file c3ce40286j.txt
_cod_data_source_block platon
_cod_depositor_comments
;
The following automatic conversions were performed:

'_exptl_absorpt_correction_type' value 'Multi-scan' changed to
'multi-scan' according to
/home/saulius/struct/CIF-dictionaries/cif_core.dic dictionary named
'cif_core.dic' version 2.4.2 from 2011-04-26.

Automatic conversion script
Id: cif_fix_values 1891 2012-01-12 08:04:46Z andrius 
;
_cod_original_sg_symbol_H-M 'P 21/c'
_cod_database_code 7210156

loop_
_symmetry_equiv_pos_as_xyz
'x, y, z'
'-x, y+1/2, -z+1/2'
'-x, -y, -z'
'x, -y-1/2, z-1/2'

loop_
_atom_site_label
_atom_site_type_symbol
_atom_site_fract_x
_atom_site_fract_y
_atom_site_fract_z
_atom_site_U_iso_or_equiv
_atom_site_adp_type
_atom_site_occupancy
_atom_site_symmetry_multiplicity
_atom_site_calc_flag
_atom_site_refinement_flags
F1 F 0.11960(15) 0.32911(6) 0.48428(8) 0.0336(2) Uani 1 1 d .
F2 F 1.06680(16) 0.24640(7) 0.72517(8) 0.0359(2) Uani 1 1 d .
O1 O 0.32616(18) 0.11590(7) 0.54063(9) 0.0258(2) Uani 1 1 d .
N1 N 0.7390(2) 0.12252(9) 0.51612(11) 0.0263(3) Uani 1 1 d .
C1 C 0.8456(3) 0.31708(10) 0.68862(11) 0.0245(3) Uani 1 1 d .
C2 C 0.5913(2) 0.28106(9) 0.60152(11) 0.0201(3) Uani 1 1 d .
C3 C 0.5431(2) 0.16581(9) 0.54995(11) 0.0196(2) Uani 1 1 d .
C4 C 0.4026(3) 0.46234(10) 0.61861(13) 0.0296(3) Uani 1 1 d .
H H 0.2487 0.5124 0.5934 0.036 Uiso 1 1 calc R
C5 C 0.3736(3) 0.35766(10) 0.56948(12) 0.0237(3) Uani 1 1 d .
C6 C 0.8865(3) 0.42018(11) 0.74169(12) 0.0311(3) Uani 1 1 d .
H6 H 1.0643 0.4409 0.8015 0.037 Uiso 1 1 calc R
C7 C 0.6618(3) 0.49268(11) 0.70560(13) 0.0318(3) Uani 1 1 d .
H7 H 0.6856 0.5643 0.7410 0.038 Uiso 1 1 calc R
H2 H 0.896(4) 0.1559(15) 0.5280(15) 0.041(5) Uiso 1 1 d .
H1 H 0.714(3) 0.0525(15) 0.4925(14) 0.033(4) Uiso 1 1 d .

loop_
_atom_site_aniso_label
_atom_site_aniso_U_11
_atom_site_aniso_U_22
_atom_site_aniso_U_33
_atom_site_aniso_U_23
_atom_site_aniso_U_13
_atom_site_aniso_U_12
F1 0.0224(4) 0.0252(4) 0.0462(5) -0.0030(3) 0.0054(3) 0.0037(3)
F2 0.0250(4) 0.0343(5) 0.0393(5) -0.0038(3) 0.0022(3) 0.0059(3)
O1 0.0221(4) 0.0184(4) 0.0413(5) -0.0043(4) 0.0170(4) -0.0027(3)
N1 0.0227(5) 0.0186(5) 0.0430(7) -0.0073(5) 0.0187(5) -0.0030(4)
C1 0.0237(6) 0.0239(6) 0.0261(6) -0.0001(5) 0.0099(5) 0.0012(5)
C2 0.0234(6) 0.0161(5) 0.0246(6) -0.0002(4) 0.0133(5) -0.0012(4)
C3 0.0197(5) 0.0164(5) 0.0235(6) 0.0008(4) 0.0091(4) 0.0009(4)
C4 0.0351(7) 0.0182(6) 0.0406(7) 0.0000(5) 0.0203(6) 0.0034(5)
C5 0.0223(6) 0.0200(6) 0.0298(6) -0.0005(5) 0.0113(5) -0.0010(4)
C6 0.0334(7) 0.0301(7) 0.0288(7) -0.0084(5) 0.0108(5) -0.0081(5)
C7 0.0449(8) 0.0200(6) 0.0370(7) -0.0080(5) 0.0228(6) -0.0069(5)

loop_
_atom_type_symbol
_atom_type_description
_atom_type_scat_dispersion_real
_atom_type_scat_dispersion_imag
_atom_type_scat_source
C C 0.0030 0.0020 'International Tables Vol C Tables 4.2.6.8 and 6.1.1.4'
H H 0.0000 0.0000 'International Tables Vol C Tables 4.2.6.8 and 6.1.1.4'
F F 0.0170 0.0100 'International Tables Vol C Tables 4.2.6.8 and 6.1.1.4'
N N 0.0060 0.0030 'International Tables Vol C Tables 4.2.6.8 and 6.1.1.4'
O O 0.0110 0.0060 'International Tables Vol C Tables 4.2.6.8 and 6.1.1.4'

loop_
_geom_angle_atom_site_label_1
_geom_angle_atom_site_label_2
_geom_angle_atom_site_label_3
_geom_angle
C3 N1 H2 122.4(12)
C3 N1 H1 115.8(10)
H2 N1 H1 120.9(16)
F2 C1 C6 117.73(12)
F2 C1 C2 118.33(11)
C6 C1 C2 123.94(12)
C1 C2 C5 115.05(11)
C1 C2 C3 123.61(11)
C5 C2 C3 121.23(11)
O1 C3 N1 122.90(11)
O1 C3 C2 119.57(10)
N1 C3 C2 117.53(10)
C5 C4 C7 118.33(12)
C5 C4 H 120.8
C7 C4 H 120.8
F1 C5 C4 117.77(11)
F1 C5 C2 118.61(11)
C4 C5 C2 123.61(12)
C1 C6 C7 118.20(12)
C1 C6 H6 120.9
C7 C6 H6 120.9
C6 C7 C4 120.87(12)
C6 C7 H7 119.6
C4 C7 H7 119.6

loop_
_geom_bond_atom_site_label_1
_geom_bond_atom_site_label_2
_geom_bond_distance
F1 C5 1.3528(15)
F2 C1 1.3553(14)
O1 C3 1.2358(14)
N1 C3 1.3247(15)
N1 H2 0.866(18)
N1 H1 0.887(18)
C1 C6 1.3771(18)
C1 C2 1.3882(17)
C2 C5 1.3903(17)
C2 C3 1.5055(16)
C4 C5 1.3787(18)
C4 C7 1.385(2)
C4 H 0.9500
C6 C7 1.382(2)
C6 H6 0.9500
C7 H7 0.9500

loop_
_geom_torsion_atom_site_label_1
_geom_torsion_atom_site_label_2
_geom_torsion_atom_site_label_3
_geom_torsion_atom_site_label_4
_geom_torsion
F2 C1 C2 C5 179.40(11)
C6 C1 C2 C5 0.28(18)
F2 C1 C2 C3 3.23(18)
C6 C1 C2 C3 -175.89(12)
C1 C2 C3 O1 134.60(13)
C5 C2 C3 O1 -41.35(16)
C1 C2 C3 N1 -45.52(16)
C5 C2 C3 N1 138.54(12)
C7 C4 C5 F1 -179.79(11)
C7 C4 C5 C2 -0.7(2)
C1 C2 C5 F1 179.41(11)
C3 C2 C5 F1 -4.31(17)
C1 C2 C5 C4 0.35(18)
C3 C2 C5 C4 176.62(12)
F2 C1 C6 C7 -179.63(12)
C2 C1 C6 C7 -0.5(2)
C1 C6 C7 C4 0.1(2)
C5 C4 C7 C6 0.5(2)
